data_7223945
loop_
_publ_author_name
'Wiles, Alan A.'
'Fitzpatrick, Brian'
'McDonald, Niall A.'
'Westwater, Mary Margaret'
'Long, De-Liang'
'Ebenhoch, Bernd'
'Rotello, Vincent M.'
'Samuel, Ifor D. W.'
'Cooke, Graeme'

_publ_section_title
;
 Synthesis and properties of pteridine-2,4-dione-functionalised
 oligothiophenes
;
_journal_issue 10
_journal_name_full 'RSC Adv.'
_journal_page_first 7999
_journal_paper_doi 10.1039/C5RA22402K
_journal_volume 6
_journal_year 2016
_chemical_formula_sum 'C25 H25 Br N4 O2 S3'
_chemical_formula_weight 589.58
_chemical_name_systematic
;
 ?
;
_space_group_IT_number 14
_symmetry_cell_setting monoclinic
_symmetry_space_group_name_Hall '-P 2ybc'
_symmetry_space_group_name_H-M 'P 1 21/c 1'
_atom_sites_solution_hydrogens geom
_atom_sites_solution_primary direct
_atom_sites_solution_secondary difmap
_audit_creation_method SHELXL-97
_audit_update_record
;
2015-03-13 deposited with the CCDC.
2016-01-06 downloaded from the CCDC.
;
_cell_angle_alpha 90.00
_cell_angle_beta 94.715(3)
_cell_angle_gamma 90.00
_cell_formula_units_Z 4
_cell_length_a 14.7336(8)
_cell_length_b 18.2084(11)
_cell_length_c 9.4057(6)
_cell_measurement_reflns_used 5459
_cell_measurement_temperature 150(2)
_cell_measurement_theta_max 25.8
_cell_measurement_theta_min 2.24
_cell_volume 2514.8(3)
_computing_cell_refinement Apex2
_computing_data_collection Apex2
_computing_data_reduction Apex2
_computing_molecular_graphics Diamond3
_computing_publication_material WinGX
_computing_structure_refinement 'SHELXL-97 (Sheldrick, 2008)'
_computing_structure_solution 'SHELXS-97 (Sheldrick, 2008)'
_diffrn_ambient_temperature 150(2)
_diffrn_measured_fraction_theta_full 0.995
_diffrn_measured_fraction_theta_max 0.995
_diffrn_measurement_device_type 'Bruker Apex II Quasar'
_diffrn_measurement_method '\w & \p scans'
_diffrn_radiation_monochromator graphite
_diffrn_radiation_source 'fine-focus sealed tube'
_diffrn_radiation_type MoK\a
_diffrn_radiation_wavelength 0.71073
_diffrn_reflns_av_R_equivalents 0.0406
_diffrn_reflns_av_sigmaI/netI 0.0407
_diffrn_reflns_limit_h_max 18
_diffrn_reflns_limit_h_min -18
_diffrn_reflns_limit_k_max 22
_diffrn_reflns_limit_k_min -18
_diffrn_reflns_limit_l_max 8
_diffrn_reflns_limit_l_min -11
_diffrn_reflns_number 19655
_diffrn_reflns_theta_full 26.00
_diffrn_reflns_theta_max 26.00
_diffrn_reflns_theta_min 1.78
_diffrn_standards_decay_% none
_exptl_absorpt_coefficient_mu 1.915
_exptl_absorpt_correction_T_max 0.9448
_exptl_absorpt_correction_T_min 0.8465
_exptl_absorpt_correction_type empirical
_exptl_absorpt_process_details SADABS
_exptl_crystal_colour orange
_exptl_crystal_density_diffrn 1.557
_exptl_crystal_density_meas ?
_exptl_crystal_density_method 'not measured'
_exptl_crystal_description block
_exptl_crystal_F_000 1208
_exptl_crystal_size_max 0.09
_exptl_crystal_size_mid 0.08
_exptl_crystal_size_min 0.03
_refine_diff_density_max 0.96
_refine_diff_density_min -0.56
_refine_diff_density_rms 0.08
_refine_ls_extinction_coef none
_refine_ls_extinction_method none
_refine_ls_goodness_of_fit_ref 1.051
_refine_ls_hydrogen_treatment constr
_refine_ls_matrix_type full
_refine_ls_number_parameters 318
_refine_ls_number_reflns 4922
_refine_ls_number_restraints 0
_refine_ls_restrained_S_all 1.051
_refine_ls_R_factor_all 0.0540
_refine_ls_R_factor_gt 0.0396
_refine_ls_shift/su_max 0.001
_refine_ls_shift/su_mean 0.000
_refine_ls_structure_factor_coef Fsqd
_refine_ls_weighting_details 'calc w=1/[\s^2^(Fo^2^)+(0.0455P)^2^+3.6106P] where P=(Fo^2^+2Fc^2^)/3'
_refine_ls_weighting_scheme calc
_refine_ls_wR_factor_gt 0.0974
_refine_ls_wR_factor_ref 0.1037
_reflns_number_gt 3972
_reflns_number_total 4922
_reflns_threshold_expression >2\s(I)
_cod_data_source_file c5ra22402k2.cif
_cod_data_source_block bfttthept
_cod_depositor_comments
;
The following automatic conversions were performed:

'_symmetry_cell_setting' value 'Monoclinic' changed to 'monoclinic'
according to
/usr/data/users/saulius/crontab/automatic-downloads/rss-feeds/RSC/lib/dictionaries/cif_core.dic
dictionary named 'cif_core.dic' version 2.4.2 from 2011-04-26.

'_exptl_crystal_density_meas' value 'none' was changed to '?' - the
value is perceived as not measured.

Automatic conversion script
Id: cif_fix_values 4268 2015-11-12 08:31:59Z antanas 
;
_cod_original_sg_symbol_H-M P2(1)/c
_cod_database_code 7223945

loop_
_symmetry_equiv_pos_as_xyz
'x, y, z'
'-x, y+1/2, -z+1/2'
'-x, -y, -z'
'x, -y-1/2, z-1/2'

loop_
_atom_site_label
_atom_site_type_symbol
_atom_site_fract_x
_atom_site_fract_y
_atom_site_fract_z
_atom_site_U_iso_or_equiv
_atom_site_adp_type
_atom_site_occupancy
_atom_site_symmetry_multiplicity
_atom_site_calc_flag
_atom_site_refinement_flags
C1 C 0.3054(2) 0.08967(15) 0.3510(3) 0.0184(7) Uani 1 1 d .
C2 C 0.3625(2) 0.12901(16) 0.4414(4) 0.0218(7) Uani 1 1 d .
H2 H 0.3437 0.1667 0.5024 0.026 Uiso 1 1 calc R
C3 C 0.4536(2) 0.10677(16) 0.4334(3) 0.0199(7) Uani 1 1 d .
H3 H 0.5035 0.1281 0.4891 0.024 Uiso 1 1 calc R
C4 C 0.4630(2) 0.05098(15) 0.3365(3) 0.0146(6) Uani 1 1 d .
C5 C 0.5468(2) 0.01843(15) 0.2954(3) 0.0152(6) Uani 1 1 d .
C6 C 0.5558(2) -0.03617(15) 0.1949(3) 0.0143(6) Uani 1 1 d .
C7 C 0.6482(2) -0.05359(15) 0.1724(3) 0.0145(6) Uani 1 1 d .
C8 C 0.7096(2) -0.01039(15) 0.2507(3) 0.0169(6) Uani 1 1 d .
C9 C 0.8078(2) 0.00147(16) 0.2442(4) 0.0192(7) Uani 1 1 d .
C10 C 0.8822(2) -0.02537(18) 0.3374(4) 0.0247(7) Uani 1 1 d .
H10 H 0.8767 -0.0556 0.4186 0.030 Uiso 1 1 calc R
C11 C 0.9654(2) 0.0004(2) 0.2892(4) 0.0337(9) Uani 1 1 d .
H11 H 1.0230 -0.0103 0.3376 0.040 Uiso 1 1 calc R
C12 C 0.9561(3) 0.0407(2) 0.1706(5) 0.0421(10) Uani 1 1 d .
H12 H 1.0061 0.0602 0.1254 0.051 Uiso 1 1 calc R
C13 C 0.7549(2) -0.14224(17) 0.0711(4) 0.0226(7) Uani 1 1 d .
H13A H 0.8006 -0.1024 0.0714 0.027 Uiso 1 1 calc R
H13B H 0.7570 -0.1703 -0.0187 0.027 Uiso 1 1 calc R
C14 C 0.7776(2) -0.19250(18) 0.1968(4) 0.0309(8) Uani 1 1 d .
H14A H 0.7780 -0.1642 0.2855 0.046 Uiso 1 1 calc R
H14B H 0.8378 -0.2144 0.1893 0.046 Uiso 1 1 calc R
H14C H 0.7317 -0.2315 0.1973 0.046 Uiso 1 1 calc R
C15 C 0.5904(2) -0.14372(15) 0.0047(3) 0.0139(6) Uani 1 1 d .
C16 C 0.5004(2) -0.11648(14) 0.0273(3) 0.0136(6) Uani 1 1 d .
C17 C 0.4212(2) -0.15005(15) -0.0570(3) 0.0158(6) Uani 1 1 d .
C18 C 0.5334(2) -0.23188(15) -0.1561(3) 0.0177(6) Uani 1 1 d .
C19 C 0.3680(2) -0.24074(17) -0.2346(3) 0.0211(7) Uani 1 1 d .
H19A H 0.3924 -0.2627 -0.3198 0.025 Uiso 1 1 calc R
H19B H 0.3235 -0.2024 -0.2679 0.025 Uiso 1 1 calc R
C20 C 0.3195(2) -0.29917(19) -0.1576(4) 0.0294(8) Uani 1 1 d .
H20A H 0.3001 -0.2788 -0.0673 0.035 Uiso 1 1 calc R
H20B H 0.3619 -0.3404 -0.1336 0.035 Uiso 1 1 calc R
C21 C 0.2362(2) -0.3277(2) -0.2483(4) 0.0329(9) Uani 1 1 d .
H21A H 0.2011 -0.2851 -0.2883 0.039 Uiso 1 1 calc R
H21B H 0.2574 -0.3559 -0.3294 0.039 Uiso 1 1 calc R
C22 C 0.1740(3) -0.3754(2) -0.1716(5) 0.0417(10) Uani 1 1 d .
H22A H 0.2105 -0.4149 -0.1225 0.050 Uiso 1 1 calc R
H22B H 0.1303 -0.3990 -0.2431 0.050 Uiso 1 1 calc R
C23 C 0.1196(3) -0.3360(2) -0.0609(4) 0.0395(9) Uani 1 1 d .
H23A H 0.0923 -0.3732 -0.0006 0.047 Uiso 1 1 calc R
H23B H 0.1617 -0.3056 0.0018 0.047 Uiso 1 1 calc R
C24 C 0.0448(4) -0.2875(3) -0.1291(6) 0.0616(13) Uani 1 1 d .
H24A H 0.0726 -0.2503 -0.1888 0.074 Uiso 1 1 calc R
H24B H 0.0036 -0.3181 -0.1931 0.074 Uiso 1 1 calc R
C25 C -0.0106(4) -0.2489(3) -0.0265(6) 0.0738(16) Uani 1 1 d .
H25A H -0.0328 -0.2846 0.0406 0.111 Uiso 1 1 calc R
H25B H -0.0625 -0.2247 -0.0788 0.111 Uiso 1 1 calc R
H25C H 0.0271 -0.2121 0.0263 0.111 Uiso 1 1 calc R
Br1 Br 0.17918(2) 0.101833(18) 0.31586(4) 0.02997(12) Uani 1 1 d .
N1 N 0.48248(17) -0.06669(12) 0.1198(3) 0.0145(5) Uani 1 1 d .
N2 N 0.66308(17) -0.11016(12) 0.0779(3) 0.0149(5) Uani 1 1 d .
N3 N 0.60531(17) -0.19906(13) -0.0791(3) 0.0163(5) Uani 1 1 d .
N4 N 0.44330(17) -0.20589(13) -0.1465(3) 0.0170(5) Uani 1 1 d .
O1 O 0.34378(15) -0.12965(12) -0.0482(2) 0.0218(5) Uani 1 1 d .
O2 O 0.54465(16) -0.28436(11) -0.2326(3) 0.0258(5) Uani 1 1 d .
S1 S 0.35802(5) 0.02415(4) 0.25545(8) 0.01794(17) Uani 1 1 d .
S2 S 0.65241(5) 0.04751(4) 0.36007(8) 0.01743(17) Uani 1 1 d .
S3 S 0.84625(7) 0.05361(7) 0.10834(13) 0.0504(3) Uani 1 1 d .

loop_
_atom_site_aniso_label
_atom_site_aniso_U_11
_atom_site_aniso_U_22
_atom_site_aniso_U_33
_atom_site_aniso_U_23
_atom_site_aniso_U_13
_atom_site_aniso_U_12
C1 0.0166(16) 0.0166(14) 0.0229(17) 0.0016(12) 0.0078(13) 0.0012(12)
C2 0.0261(18) 0.0176(14) 0.0226(18) -0.0047(13) 0.0070(14) 0.0010(13)
C3 0.0202(17) 0.0187(14) 0.0209(17) -0.0036(13) 0.0014(13) -0.0002(12)
C4 0.0165(15) 0.0127(13) 0.0148(15) 0.0009(11) 0.0019(12) -0.0008(11)
C5 0.0201(16) 0.0136(13) 0.0118(15) 0.0023(11) 0.0000(12) -0.0022(11)
C6 0.0182(16) 0.0130(13) 0.0121(15) 0.0024(11) 0.0025(12) -0.0002(11)
C7 0.0186(16) 0.0132(13) 0.0120(15) 0.0024(11) 0.0033(12) 0.0010(11)
C8 0.0202(16) 0.0151(14) 0.0157(16) 0.0008(11) 0.0026(13) 0.0024(12)
C9 0.0164(16) 0.0174(14) 0.0238(18) -0.0006(12) 0.0026(13) -0.0029(12)
C10 0.0158(16) 0.0291(17) 0.0286(19) -0.0084(14) -0.0022(14) -0.0061(13)
C11 0.0199(18) 0.0359(19) 0.044(2) -0.0044(17) -0.0046(16) 0.0005(15)
C12 0.024(2) 0.049(2) 0.054(3) 0.007(2) 0.0070(19) -0.0106(17)
C13 0.0144(16) 0.0270(16) 0.0271(19) -0.0094(14) 0.0063(14) -0.0006(13)
C14 0.0203(18) 0.0259(17) 0.046(2) 0.0036(16) -0.0002(16) 0.0079(14)
C15 0.0191(16) 0.0136(13) 0.0094(14) 0.0042(11) 0.0042(12) -0.0005(11)
C16 0.0188(16) 0.0134(13) 0.0087(14) 0.0041(11) 0.0016(12) 0.0009(11)
C17 0.0214(17) 0.0152(13) 0.0108(15) 0.0008(11) 0.0016(12) 0.0005(12)
C18 0.0250(17) 0.0154(14) 0.0135(16) 0.0018(12) 0.0051(13) -0.0014(12)
C19 0.0240(17) 0.0222(15) 0.0162(17) -0.0047(12) -0.0033(13) -0.0008(13)
C20 0.0271(19) 0.0360(19) 0.0236(19) 0.0016(15) -0.0066(15) -0.0124(15)
C21 0.0246(19) 0.047(2) 0.027(2) -0.0153(16) 0.0012(15) -0.0100(16)
C22 0.037(2) 0.042(2) 0.044(3) -0.0031(18) -0.0045(19) -0.0102(18)
C23 0.037(2) 0.049(2) 0.034(2) 0.0070(18) 0.0099(18) -0.0068(18)
C24 0.059(3) 0.071(3) 0.054(3) -0.007(3) 0.001(3) 0.007(3)
C25 0.055(3) 0.113(5) 0.053(3) -0.018(3) 0.009(3) 0.018(3)
Br1 0.02045(19) 0.03081(19) 0.0395(2) 0.00045(15) 0.00755(15) 0.00076(14)
N1 0.0176(13) 0.0140(11) 0.0122(13) 0.0026(9) 0.0027(10) 0.0006(10)
N2 0.0147(13) 0.0166(12) 0.0138(13) -0.0018(10) 0.0037(10) 0.0003(10)
N3 0.0186(14) 0.0153(12) 0.0155(13) -0.0014(10) 0.0044(11) -0.0007(10)
N4 0.0212(14) 0.0157(12) 0.0139(13) -0.0033(10) 0.0001(11) -0.0029(10)
O1 0.0184(12) 0.0250(11) 0.0218(13) -0.0052(9) -0.0004(9) 0.0029(9)
O2 0.0303(14) 0.0226(11) 0.0249(13) -0.0122(10) 0.0045(10) -0.0006(10)
S1 0.0193(4) 0.0165(3) 0.0183(4) -0.0023(3) 0.0033(3) -0.0012(3)
S2 0.0196(4) 0.0161(3) 0.0165(4) -0.0031(3) 0.0005(3) -0.0014(3)
S3 0.0256(5) 0.0677(7) 0.0575(8) 0.0321(6) 0.0018(5) -0.0081(5)

loop_
_atom_type_symbol
_atom_type_description
_atom_type_scat_dispersion_real
_atom_type_scat_dispersion_imag
_atom_type_scat_source
C C 0.0033 0.0016 'International Tables Vol C Tables 4.2.6.8 and 6.1.1.4'
H H 0.0000 0.0000 'International Tables Vol C Tables 4.2.6.8 and 6.1.1.4'
Br Br -0.2901 2.4595 'International Tables Vol C Tables 4.2.6.8 and 6.1.1.4'
N N 0.0061 0.0033 'International Tables Vol C Tables 4.2.6.8 and 6.1.1.4'
O O 0.0106 0.0060 'International Tables Vol C Tables 4.2.6.8 and 6.1.1.4'
S S 0.1246 0.1234 'International Tables Vol C Tables 4.2.6.8 and 6.1.1.4'

loop_
_geom_angle_atom_site_label_1
_geom_angle_atom_site_label_2
_geom_angle_atom_site_label_3
_geom_angle
C2 C1 S1 114.4(2)
C2 C1 Br1 127.3(2)
S1 C1 Br1 118.31(17)
C1 C2 C3 111.1(3)
C4 C3 C2 113.2(3)
C3 C4 C5 127.6(3)
C3 C4 S1 111.3(2)
C5 C4 S1 121.0(2)
C6 C5 C4 127.3(3)
C6 C5 S2 109.3(2)
C4 C5 S2 123.3(2)
N1 C6 C5 122.1(3)
N1 C6 C7 123.9(3)
C5 C6 C7 113.9(3)
C8 C7 N2 129.6(3)
C8 C7 C6 112.9(3)
N2 C7 C6 117.5(3)
C7 C8 C9 132.3(3)
C7 C8 S2 109.6(2)
C9 C8 S2 117.5(2)
C10 C9 C8 129.2(3)
C10 C9 S3 111.1(2)
C8 C9 S3 119.7(2)
C11 C10 C9 109.2(3)
C12 C11 C10 114.6(3)
C11 C12 S3 113.3(3)
N2 C13 C14 110.5(3)
N3 C15 N2 118.9(3)
N3 C15 C16 123.6(3)
N2 C15 C16 117.5(3)
N1 C16 C15 125.2(3)
N1 C16 C17 116.7(3)
C15 C16 C17 118.0(3)
O1 C17 N4 122.8(3)
O1 C17 C16 122.7(3)
N4 C17 C16 114.5(3)
O2 C18 N3 121.3(3)
O2 C18 N4 118.2(3)
N3 C18 N4 120.5(3)
N4 C19 C20 113.6(3)
C19 C20 C21 111.4(3)
C22 C21 C20 115.2(3)
C21 C22 C23 115.5(3)
C24 C23 C22 112.7(4)
C25 C24 C23 114.8(4)
C16 N1 C6 115.9(3)
C15 N2 C7 119.6(2)
C15 N2 C13 118.8(2)
C7 N2 C13 120.9(2)
C15 N3 C18 119.5(3)
C17 N4 C18 123.7(2)
C17 N4 C19 117.2(3)
C18 N4 C19 119.1(2)
C1 S1 C4 89.97(14)
C5 S2 C8 94.17(15)
C12 S3 C9 91.72(18)

loop_
_geom_bond_atom_site_label_1
_geom_bond_atom_site_label_2
_geom_bond_distance
C1 C2 1.351(5)
C1 S1 1.717(3)
C1 Br1 1.875(3)
C2 C3 1.411(4)
C3 C4 1.379(4)
C4 C5 1.450(4)
C4 S1 1.738(3)
C5 C6 1.385(4)
C5 S2 1.707(3)
C6 N1 1.360(4)
C6 C7 1.430(4)
C7 C8 1.368(4)
C7 N2 1.390(4)
C8 C9 1.469(4)
C8 S2 1.739(3)
C9 C10 1.432(5)
C9 S3 1.725(3)
C10 C11 1.421(5)
C11 C12 1.334(6)
C12 S3 1.691(4)
C13 N2 1.479(4)
C13 C14 1.511(5)
C15 N3 1.309(4)
C15 N2 1.369(4)
C15 C16 1.447(4)
C16 N1 1.299(4)
C16 C17 1.488(4)
C17 O1 1.209(4)
C17 N4 1.376(4)
C18 O2 1.216(4)
C18 N3 1.370(4)
C18 N4 1.420(4)
C19 N4 1.473(4)
C19 C20 1.501(5)
C20 C21 1.527(4)
C21 C22 1.491(5)
C22 C23 1.542(6)
C23 C24 1.512(6)
C24 C25 1.491(7)
